data_7704956
loop_
_publ_author_name
'Ullmann, Steve'
'Hahn, Peter'
'Mini, Parvathy'
'Tuck, Kellie L.'
'Kahnt, Axel'
'Abel, Bernd'
'Gutierrez Suburu, Matias E.'
'Strassert, Cristian A.'
'Kersting, Berthold'

_publ_section_title
;
 Mixed-ligand lanthanide complexes supported by ditopic
 bis(imino-methyl)-phenol/calix[4]arene macrocycles: synthesis,
 structures, and luminescence properties of
 [Ln<sub>2</sub>(L<sup>2</sup>)(MeOH)<sub>2</sub>] (Ln = La, Eu, Tb, Yb).
;
_journal_issue 32
_journal_name_full 'Dalton transactions (Cambridge, England : 2003)'
_journal_page_first 11179
_journal_page_last 11191
_journal_paper_doi 10.1039/d0dt02303e
_journal_volume 49
_journal_year 2020
_chemical_formula_sum 'C95 H102 Cl8 Eu2 N4 O13'
_chemical_formula_weight 2095.32
_space_group_crystal_system monoclinic
_space_group_IT_number 14
_space_group_name_Hall '-P 2ybc'
_space_group_name_H-M_alt 'P 1 21/c 1'
_atom_sites_solution_hydrogens mixed
_audit_creation_method SHELXL-2018/3
_audit_update_record
;
2020-05-25 deposited with the CCDC.	2020-07-27 downloaded from the CCDC.
;
_cell_angle_alpha 90
_cell_angle_beta 110.101(2)
_cell_angle_gamma 90
_cell_formula_units_Z 4
_cell_length_a 14.6466(3)
_cell_length_b 33.1024(7)
_cell_length_c 20.4799(4)
_cell_measurement_reflns_used 6390
_cell_measurement_temperature 180(2)
_cell_measurement_theta_max 26.87
_cell_measurement_theta_min 2.92
_cell_volume 9324.6(4)
_computing_cell_refinement 'STOE  software'
_computing_data_collection 'STOE  software'
_computing_data_reduction 'STOE X-AREA'
_computing_molecular_graphics ' ORTEP  for Windows '
_computing_publication_material ' POVRAY for Windows '
_computing_structure_refinement 'SHELXL-2018/3 (Sheldrick, 2018)'
_computing_structure_solution SHELXS
_diffrn_ambient_temperature 180(2)
_diffrn_measured_fraction_theta_full 0.995
_diffrn_measured_fraction_theta_max 0.980
_diffrn_measurement_device_type 'STOE Stadivari'
_diffrn_radiation_type CuK\a
_diffrn_radiation_wavelength 1.54186
_diffrn_reflns_av_R_equivalents 0.0698
_diffrn_reflns_av_unetI/netI 0.0793
_diffrn_reflns_Laue_measured_fraction_full 0.995
_diffrn_reflns_Laue_measured_fraction_max 0.980
_diffrn_reflns_limit_h_max 17
_diffrn_reflns_limit_h_min -16
_diffrn_reflns_limit_k_max 40
_diffrn_reflns_limit_k_min -35
_diffrn_reflns_limit_l_max 12
_diffrn_reflns_limit_l_min -24
_diffrn_reflns_number 117925
_diffrn_reflns_point_group_measured_fraction_full 0.995
_diffrn_reflns_point_group_measured_fraction_max 0.980
_diffrn_reflns_theta_full 67.686
_diffrn_reflns_theta_max 70.631
_diffrn_reflns_theta_min 3.480
_exptl_absorpt_coefficient_mu 12.147
_exptl_absorpt_correction_T_max 0.295
_exptl_absorpt_correction_T_min 0.202
_exptl_absorpt_correction_type numerical
_exptl_absorpt_process_details
;
Busing, W. R. & Levy, H. A. (1957) Acta Cryst. 10, 180-182. 
and Coppens, P., Leiserowitz, L. & Rabinovich, D. (1965) 
Acta Cryst. 1965, 1035-1038.
;
_exptl_crystal_colour 'pale yellow'
_exptl_crystal_density_diffrn 1.493
_exptl_crystal_density_meas ?
_exptl_crystal_description block
_exptl_crystal_F_000 4264
_exptl_crystal_size_max 0.200
_exptl_crystal_size_mid 0.140
_exptl_crystal_size_min 0.140
_refine_diff_density_max 1.414
_refine_diff_density_min -0.872
_refine_diff_density_rms 0.075
_refine_ls_extinction_method none
_refine_ls_goodness_of_fit_ref 0.817
_refine_ls_hydrogen_treatment constr
_refine_ls_matrix_type full
_refine_ls_number_parameters 1109
_refine_ls_number_reflns 17529
_refine_ls_number_restraints 0
_refine_ls_restrained_S_all 0.817
_refine_ls_R_factor_all 0.0714
_refine_ls_R_factor_gt 0.0433
_refine_ls_shift/su_max 0.003
_refine_ls_shift/su_mean 0.000
_refine_ls_structure_factor_coef Fsqd
_refine_ls_weighting_details 'w=1/[\s^2^(Fo^2^)+(0.0591P)^2^] where P=(Fo^2^+2Fc^2^)/3'
_refine_ls_weighting_scheme calc
_refine_ls_wR_factor_gt 0.0995
_refine_ls_wR_factor_ref 0.1052
_reflns_Friedel_coverage 0.000
_reflns_number_gt 10619
_reflns_number_total 17529
_reflns_threshold_expression 'I > 2\s(I)'
_cod_data_source_file d0dt02303e2.cif
_cod_data_source_block 102_eu
_cod_depositor_comments
;
The following automatic conversions were performed:

data item '_exptl_crystal_density_meas' value 'not measured' was
changed to '?' -- the value is perceived as not measured.

Automatic conversion script
Id: cif_fix_values 7556 2019-12-06 15:28:31Z antanas 

 Adding full bibliography for 7704956--7704957.cif.
;
_cod_original_cell_volume 9324.6(3)
_cod_original_sg_symbol_H-M 'P 21/c'
_cod_database_code 7704956
_shelx_shelxl_version_number 2018/3
_shelx_space_group_comment
;
The symmetry employed for this shelxl refinement is uniquely defined
by the following loop, which should always be used as a source of
symmetry information in preference to the above space-group names.
They are only intended as comments.
;
_shelx_estimated_absorpt_t_min 0.195
_shelx_estimated_absorpt_t_max 0.281

loop_
_space_group_symop_operation_xyz
'x, y, z'
'-x, y+1/2, -z+1/2'
'-x, -y, -z'
'x, -y-1/2, z-1/2'

loop_
_atom_site_label
_atom_site_type_symbol
_atom_site_fract_x
_atom_site_fract_y
_atom_site_fract_z
_atom_site_U_iso_or_equiv
_atom_site_adp_type
_atom_site_occupancy
_atom_site_site_symmetry_order
_atom_site_calc_flag
_atom_site_refinement_flags_posn
_atom_site_refinement_flags_adp
_atom_site_refinement_flags_occupancy
_atom_site_disorder_assembly
_atom_site_disorder_group
C91 C 0.0274(5) 0.6217(3) -0.0532(4) 0.104(3) Uani 1 1 d . . . . .
H91A H 0.075160 0.599451 -0.037442 0.125 Uiso 1 1 calc R U . . .
H91B H 0.049994 0.644400 -0.020147 0.125 Uiso 1 1 calc R U . . .
Cl1 Cl -0.08659(14) 0.60504(6) -0.05314(10) 0.0938(5) Uani 1 1 d . . . . .
Cl2 Cl 0.02179(15) 0.63754(8) -0.13664(12) 0.1142(7) Uani 1 1 d . . . . .
C92 C -0.0442(9) 0.5204(3) 0.2545(6) 0.163(5) Uani 1 1 d . . . . .
H92A H 0.013259 0.537690 0.260635 0.195 Uiso 1 1 calc R U . . .
H92B H -0.084796 0.521376 0.204619 0.195 Uiso 1 1 calc R U . . .
Cl3 Cl -0.00341(19) 0.47092(7) 0.27402(18) 0.1500(11) Uani 1 1 d . . . . .
Cl4 Cl -0.10446(19) 0.53987(10) 0.29713(17) 0.1566(11) Uani 1 1 d . . . . .
C93 C 0.0175(6) 0.7844(2) -0.0303(4) 0.102(2) Uani 1 1 d . . . . .
H93A H 0.002825 0.771392 0.008515 0.122 Uiso 1 1 calc R U . . .
H93B H -0.035533 0.803663 -0.053164 0.122 Uiso 1 1 calc R U . . .
Cl5 Cl 0.02167(18) 0.74840(9) -0.08870(14) 0.1513(11) Uani 1 1 d . . . . .
Cl6 Cl 0.1262(2) 0.81032(8) 0.00229(19) 0.1725(14) Uani 1 1 d . . . . .
C94 C 0.3768(9) 0.4640(2) 0.0309(5) 0.148(4) Uani 1 1 d . . . . .
H94A H 0.436292 0.473383 0.068221 0.178 Uiso 1 1 calc R U . . .
H94B H 0.321724 0.480838 0.032522 0.178 Uiso 1 1 calc R U . . .
Cl7 Cl 0.3562(3) 0.41645(8) 0.04433(16) 0.2007(17) Uani 1 1 d . . . . .
Cl8 Cl 0.3915(4) 0.47005(12) -0.0504(2) 0.251(2) Uani 1 1 d . . . . .
C95 C -0.0266(10) 0.7013(3) 0.0738(7) 0.185(6) Uani 1 1 d . . . . .
H95E H -0.041596 0.700172 0.116869 0.277 Uiso 1 1 calc R U . . .
H95F H -0.045177 0.675687 0.048653 0.277 Uiso 1 1 calc R U . . .
H95D H -0.062857 0.723470 0.044680 0.277 Uiso 1 1 calc R U . . .
O13 O 0.0652(8) 0.7072(3) 0.0886(7) 0.261(6) Uani 1 1 d . . . . .
H13 H 0.089138 0.689385 0.069988 0.391 Uiso 1 1 d R U . . .
Eu1 Eu 0.38168(2) 0.32368(2) 0.43604(2) 0.03799(8) Uani 1 1 d . . . . .
Eu2 Eu 0.41263(2) 0.57065(2) 0.22841(2) 0.04031(8) Uani 1 1 d . . . . .
N1 N 0.5625(3) 0.31689(11) 0.4949(2) 0.0449(10) Uani 1 1 d . . . . .
N2 N 0.4194(3) 0.50229(11) 0.3930(2) 0.0434(10) Uani 1 1 d . . . . .
N3 N 0.5736(3) 0.55597(11) 0.2163(2) 0.0498(11) Uani 1 1 d . . . . .
N4 N 0.3386(3) 0.39199(12) 0.2505(2) 0.0443(10) Uani 1 1 d . . . . .
O1 O 0.4358(2) 0.27289(9) 0.53398(17) 0.0472(8) Uani 1 1 d . . . . .
O2 O 0.3206(2) 0.26696(9) 0.38818(17) 0.0474(8) Uani 1 1 d . . . . .
O3 O 0.2287(2) 0.35292(9) 0.34351(17) 0.0437(8) Uani 1 1 d . . . . .
O4 O 0.2970(2) 0.34149(10) 0.49793(18) 0.0466(8) Uani 1 1 d . . . . .
O5 O 0.4480(2) 0.38565(9) 0.44326(18) 0.0438(8) Uani 1 1 d . . . . .
O6 O 0.4656(2) 0.61955(10) 0.1557(2) 0.0537(9) Uani 1 1 d . . . . .
O7 O 0.3709(2) 0.62792(9) 0.26242(18) 0.0500(9) Uani 1 1 d . . . . .
O8 O 0.2706(2) 0.54849(9) 0.26571(17) 0.0443(8) Uani 1 1 d . . . . .
O9 O 0.3029(2) 0.56682(10) 0.12740(18) 0.0519(9) Uani 1 1 d . . . . .
O10 O 0.4280(2) 0.50253(9) 0.22679(19) 0.0480(9) Uani 1 1 d . . . . .
O11 O 0.4283(3) 0.32901(10) 0.33200(18) 0.0498(9) Uani 1 1 d . . . . .
H11A H 0.414376 0.350606 0.309193 0.075 Uiso 1 1 calc R U . . .
O12 O 0.5100(3) 0.55912(9) 0.34773(18) 0.0503(9) Uani 1 1 d . . . . .
H12A H 0.484835 0.539852 0.362213 0.075 Uiso 1 1 calc R U . . .
C1 C 0.3416(4) 0.21252(15) 0.5239(3) 0.0524(13) Uani 1 1 d . . . . .
C2 C 0.3751(4) 0.19538(15) 0.4662(3) 0.0527(13) Uani 1 1 d . . . . .
H2A H 0.431272 0.211181 0.463866 0.063 Uiso 1 1 calc R U . . .
H2B H 0.396462 0.167049 0.477332 0.063 Uiso 1 1 calc R U . . .
C3 C 0.2949(4) 0.19689(14) 0.3972(3) 0.0471(13) Uani 1 1 d . . . . .
C4 C 0.2397(4) 0.16283(15) 0.3672(3) 0.0505(14) Uani 1 1 d . . . . .
H4 H 0.254354 0.137622 0.390645 0.061 Uiso 1 1 calc R U . . .
C5 C 0.1647(4) 0.16506(15) 0.3043(3) 0.0527(14) Uani 1 1 d . . . . .
H5 H 0.130162 0.141329 0.283914 0.063 Uiso 1 1 calc R U . . .
C6 C 0.1398(4) 0.20184(15) 0.2709(3) 0.0514(13) Uani 1 1 d . . . . .
H6 H 0.086764 0.203406 0.228228 0.062 Uiso 1 1 calc R U . . .
C7 C 0.1918(4) 0.23649(14) 0.2992(3) 0.0443(12) Uani 1 1 d . . . . .
C8 C 0.1617(4) 0.27801(15) 0.2657(3) 0.0482(12) Uani 1 1 d . . . . .
H8A H 0.220275 0.293473 0.267292 0.058 Uiso 1 1 calc R U . . .
H8B H 0.120218 0.274645 0.216426 0.058 Uiso 1 1 calc R U . . .
C9 C 0.1059(4) 0.30114(15) 0.3046(3) 0.0452(12) Uani 1 1 d . . . . .
C10 C 0.0175(4) 0.28613(16) 0.3033(3) 0.0545(14) Uani 1 1 d . . . . .
H10 H -0.008086 0.262659 0.276599 0.065 Uiso 1 1 calc R U . . .
C11 C -0.0344(4) 0.30426(16) 0.3397(3) 0.0583(15) Uani 1 1 d . . . . .
H11 H -0.095914 0.293772 0.337104 0.070 Uiso 1 1 calc R U . . .
C12 C 0.0030(4) 0.33769(16) 0.3800(3) 0.0538(14) Uani 1 1 d . . . . .
H12 H -0.032444 0.349783 0.405992 0.065 Uiso 1 1 calc R U . . .
C13 C 0.0917(3) 0.35393(14) 0.3832(3) 0.0456(12) Uani 1 1 d . . . . .
C14 C 0.1326(4) 0.38884(15) 0.4337(3) 0.0524(14) Uani 1 1 d . . . . .
H14A H 0.190874 0.399932 0.425946 0.063 Uiso 1 1 calc R U . . .
H14B H 0.083525 0.410640 0.424465 0.063 Uiso 1 1 calc R U . . .
C15 C 0.1596(4) 0.37521(15) 0.5080(3) 0.0498(13) Uani 1 1 d . . . . .
C16 C 0.1043(4) 0.38490(17) 0.5489(3) 0.0628(16) Uani 1 1 d . . . . .
H16 H 0.048181 0.401336 0.530255 0.075 Uiso 1 1 calc R U . . .
C17 C 0.1300(5) 0.37100(19) 0.6162(4) 0.0714(18) Uani 1 1 d . . . . .
H17 H 0.091864 0.378141 0.643786 0.086 Uiso 1 1 calc R U . . .
C18 C 0.2113(5) 0.34656(18) 0.6439(3) 0.0628(16) Uani 1 1 d . . . . .
H18 H 0.228240 0.336980 0.690317 0.075 Uiso 1 1 calc R U . . .
C19 C 0.2680(4) 0.33605(15) 0.6046(3) 0.0512(13) Uani 1 1 d . . . . .
C20 C 0.3542(4) 0.30824(15) 0.6331(3) 0.0544(14) Uani 1 1 d . . . . .
H20A H 0.372325 0.306439 0.684265 0.065 Uiso 1 1 calc R U . . .
H20B H 0.410295 0.319660 0.622844 0.065 Uiso 1 1 calc R U . . .
C21 C 0.3325(4) 0.26611(16) 0.6019(3) 0.0522(13) Uani 1 1 d . . . . .
C22 C 0.2652(4) 0.24308(17) 0.6210(3) 0.0649(16) Uani 1 1 d . . . . .
H22 H 0.238063 0.253556 0.653505 0.078 Uiso 1 1 calc R U . . .
C23 C 0.2383(5) 0.20486(18) 0.5924(3) 0.0724(18) Uani 1 1 d . . . . .
H23 H 0.193906 0.189062 0.606218 0.087 Uiso 1 1 calc R U . . .
C24 C 0.2752(4) 0.19011(17) 0.5448(3) 0.0644(16) Uani 1 1 d . . . . .
H24 H 0.255628 0.164134 0.525248 0.077 Uiso 1 1 calc R U . . .
C25 C 0.3694(4) 0.24986(15) 0.5544(3) 0.0487(13) Uani 1 1 d . . . . .
C26 C 0.2425(4) 0.35082(14) 0.5359(3) 0.0458(12) Uani 1 1 d . . . . .
C27 C 0.1408(3) 0.33558(14) 0.3440(3) 0.0413(11) Uani 1 1 d . . . . .
C28 C 0.2698(4) 0.23433(14) 0.3614(3) 0.0438(12) Uani 1 1 d . . . . .
C29 C 0.5380(4) 0.26587(15) 0.5730(3) 0.0513(13) Uani 1 1 d . . . . .
H29A H 0.549167 0.237179 0.587152 0.062 Uiso 1 1 calc R U . . .
H29B H 0.559622 0.282914 0.615309 0.062 Uiso 1 1 calc R U . . .
C30 C 0.5929(4) 0.27689(14) 0.5250(3) 0.0499(13) Uani 1 1 d . . . . .
H30A H 0.663598 0.276940 0.551253 0.060 Uiso 1 1 calc R U . . .
H30B H 0.579673 0.256577 0.487358 0.060 Uiso 1 1 calc R U . . .
C31 C 0.6304(4) 0.34221(14) 0.4992(3) 0.0456(12) Uani 1 1 d . . . . .
H31 H 0.694998 0.332718 0.521076 0.055 Uiso 1 1 calc R U . . .
C32 C 0.6206(3) 0.38372(14) 0.4747(3) 0.0428(12) Uani 1 1 d . . . . .
C33 C 0.7049(4) 0.40480(14) 0.4784(3) 0.0454(12) Uani 1 1 d . . . . .
H33 H 0.765163 0.390808 0.494994 0.054 Uiso 1 1 calc R U . . .
C34 C 0.7057(4) 0.44527(14) 0.4592(3) 0.0440(12) Uani 1 1 d . . . . .
C35 C 0.6171(3) 0.46452(14) 0.4378(3) 0.0436(12) Uani 1 1 d . . . . .
H35 H 0.614873 0.492260 0.425434 0.052 Uiso 1 1 calc R U . . .
C36 C 0.5309(3) 0.44557(13) 0.4333(3) 0.0402(11) Uani 1 1 d . . . . .
C37 C 0.5287(3) 0.40363(13) 0.4495(3) 0.0403(11) Uani 1 1 d . . . . .
C38 C 0.4390(3) 0.46671(14) 0.4172(3) 0.0419(11) Uani 1 1 d . . . . .
H38 H 0.387917 0.452430 0.425688 0.050 Uiso 1 1 calc R U . . .
C39 C 0.8021(4) 0.46568(15) 0.4640(3) 0.0504(13) Uani 1 1 d . . . . .
C40 C 0.8757(4) 0.4627(2) 0.5382(3) 0.0704(18) Uani 1 1 d . . . . .
H40A H 0.887749 0.434233 0.551428 0.106 Uiso 1 1 calc R U . . .
H40B H 0.849513 0.476375 0.570437 0.106 Uiso 1 1 calc R U . . .
H40C H 0.936772 0.475646 0.540208 0.106 Uiso 1 1 calc R U . . .
C41 C 0.8453(4) 0.44419(17) 0.4152(3) 0.0647(16) Uani 1 1 d . . . . .
H41A H 0.854410 0.415491 0.427484 0.097 Uiso 1 1 calc R U . . .
H41B H 0.908228 0.456347 0.419764 0.097 Uiso 1 1 calc R U . . .
H41C H 0.801020 0.446963 0.367111 0.097 Uiso 1 1 calc R U . . .
C42 C 0.7872(4) 0.51026(16) 0.4444(4) 0.082(2) Uani 1 1 d . . . . .
H42A H 0.850341 0.522880 0.451076 0.122 Uiso 1 1 calc R U . . .
H42B H 0.756300 0.523764 0.473951 0.122 Uiso 1 1 calc R U . . .
H42C H 0.745548 0.512771 0.395557 0.122 Uiso 1 1 calc R U . . .
C43 C 0.3205(3) 0.51648(15) 0.3817(3) 0.0484(13) Uani 1 1 d . . . . .
H43A H 0.323329 0.544689 0.398312 0.058 Uiso 1 1 calc R U . . .
H43B H 0.291514 0.499714 0.409519 0.058 Uiso 1 1 calc R U . . .
C44 C 0.2571(4) 0.51474(14) 0.3075(3) 0.0506(13) Uani 1 1 d . . . . .
H44A H 0.270142 0.489199 0.287143 0.061 Uiso 1 1 calc R U . . .
H44B H 0.188414 0.514232 0.305005 0.061 Uiso 1 1 calc R U . . .
C45 C 0.3803(4) 0.68219(15) 0.1296(3) 0.0558(14) Uani 1 1 d . . . . .
C46 C 0.4261(4) 0.69620(15) 0.2040(3) 0.0626(16) Uani 1 1 d . . . . .
H46A H 0.479020 0.677311 0.228935 0.075 Uiso 1 1 calc R U . . .
H46B H 0.455507 0.723165 0.204279 0.075 Uiso 1 1 calc R U . . .
C47 C 0.3550(4) 0.69866(15) 0.2421(3) 0.0544(14) Uani 1 1 d . . . . .
C48 C 0.3105(5) 0.73473(16) 0.2498(3) 0.0698(18) Uani 1 1 d . . . . .
H48 H 0.328419 0.759127 0.232958 0.084 Uiso 1 1 calc R U . . .
C49 C 0.2419(5) 0.73580(16) 0.2812(3) 0.0700(18) Uani 1 1 d . . . . .
H49 H 0.213398 0.760836 0.286336 0.084 Uiso 1 1 calc R U . . .
C50 C 0.2136(4) 0.70054(16) 0.3055(3) 0.0611(15) Uani 1 1 d . . . . .
H50 H 0.165541 0.701392 0.326994 0.073 Uiso 1 1 calc R U . . .
C51 C 0.2563(4) 0.66357(14) 0.2983(3) 0.0527(14) Uani 1 1 d . . . . .
C52 C 0.2206(4) 0.62398(15) 0.3180(3) 0.0532(14) Uani 1 1 d . . . . .
H52A H 0.183961 0.629211 0.349781 0.064 Uiso 1 1 calc R U . . .
H52B H 0.276764 0.606493 0.342569 0.064 Uiso 1 1 calc R U . . .
C53 C 0.1551(4) 0.60269(14) 0.2527(3) 0.0473(12) Uani 1 1 d . . . . .
C54 C 0.0672(4) 0.61969(16) 0.2141(3) 0.0594(15) Uani 1 1 d . . . . .
H54 H 0.046197 0.643332 0.231067 0.071 Uiso 1 1 calc R U . . .
C55 C 0.0093(4) 0.60374(17) 0.1523(3) 0.0616(15) Uani 1 1 d . . . . .
H55 H -0.051433 0.615880 0.127284 0.074 Uiso 1 1 calc R U . . .
C56 C 0.0397(4) 0.57001(16) 0.1265(3) 0.0559(14) Uani 1 1 d . . . . .
H56 H 0.000184 0.559482 0.082745 0.067 Uiso 1 1 calc R U . . .
C57 C 0.1262(3) 0.55103(14) 0.1626(3) 0.0426(12) Uani 1 1 d . . . . .
C58 C 0.1586(4) 0.51451(14) 0.1302(3) 0.0491(13) Uani 1 1 d . . . . .
H58A H 0.220025 0.503760 0.163605 0.059 Uiso 1 1 calc R U . . .
H58B H 0.108763 0.493043 0.121297 0.059 Uiso 1 1 calc R U . . .
C59 C 0.1739(4) 0.52498(15) 0.0630(3) 0.0523(13) Uani 1 1 d . . . . .
C60 C 0.1207(5) 0.5088(2) -0.0004(3) 0.0787(19) Uani 1 1 d . . . . .
H60 H 0.069981 0.490202 -0.003260 0.094 Uiso 1 1 calc R U . . .
C61 C 0.1390(6) 0.5187(2) -0.0593(4) 0.104(3) Uani 1 1 d . . . . .
H61 H 0.099983 0.507624 -0.102690 0.124 Uiso 1 1 calc R U . . .
C62 C 0.2142(6) 0.5450(2) -0.0566(3) 0.083(2) Uani 1 1 d . . . . .
H62 H 0.227120 0.551459 -0.097716 0.100 Uiso 1 1 calc R U . . .
C63 C 0.2702(5) 0.56161(16) 0.0066(3) 0.0602(15) Uani 1 1 d . . . . .
C64 C 0.3596(4) 0.58775(16) 0.0151(3) 0.0606(15) Uani 1 1 d . . . . .
H64A H 0.370588 0.589292 -0.029858 0.073 Uiso 1 1 calc R U . . .
H64B H 0.417400 0.574942 0.049357 0.073 Uiso 1 1 calc R U . . .
C65 C 0.3479(4) 0.63054(17) 0.0396(3) 0.0576(15) Uani 1 1 d . . . . .
C66 C 0.2828(4) 0.65638(17) -0.0064(3) 0.0611(15) Uani 1 1 d . . . . .
H66 H 0.249692 0.647920 -0.052853 0.073 Uiso 1 1 calc R U . . .
C67 C 0.2655(5) 0.69408(19) 0.0144(3) 0.0665(17) Uani 1 1 d . . . . .
H67 H 0.220364 0.711450 -0.017719 0.080 Uiso 1 1 calc R U . . .
C68 C 0.3125(4) 0.70693(17) 0.0809(3) 0.0629(16) Uani 1 1 d . . . . .
H68 H 0.299129 0.733089 0.094386 0.076 Uiso 1 1 calc R U . . .
C69 C 0.3979(4) 0.64468(15) 0.1063(3) 0.0543(15) Uani 1 1 d . . . . .
C70 C 0.2499(4) 0.55163(15) 0.0666(3) 0.0505(13) Uani 1 1 d . . . . .
C71 C 0.1826(3) 0.56740(14) 0.2261(3) 0.0418(11) Uani 1 1 d . . . . .
C72 C 0.3289(4) 0.66244(14) 0.2679(3) 0.0501(13) Uani 1 1 d . . . . .
C73 C 0.5625(4) 0.61918(16) 0.1523(3) 0.0615(16) Uani 1 1 d . . . . .
H73A H 0.588565 0.647002 0.155912 0.074 Uiso 1 1 calc R U . . .
H73B H 0.561821 0.607307 0.107780 0.074 Uiso 1 1 calc R U . . .
C74 C 0.6238(4) 0.59396(14) 0.2125(3) 0.0583(15) Uani 1 1 d . . . . .
H74A H 0.686794 0.587855 0.206850 0.070 Uiso 1 1 calc R U . . .
H74B H 0.637011 0.609265 0.256342 0.070 Uiso 1 1 calc R U . . .
C75 C 0.6191(4) 0.52255(15) 0.2189(3) 0.0496(13) Uani 1 1 d . . . . .
H75 H 0.682873 0.524427 0.216944 0.060 Uiso 1 1 calc R U . . .
C76 C 0.5837(4) 0.48220(14) 0.2245(3) 0.0439(12) Uani 1 1 d . . . . .
C77 C 0.6467(4) 0.44977(14) 0.2267(3) 0.0481(13) Uani 1 1 d . . . . .
H77 H 0.708932 0.455586 0.224180 0.058 Uiso 1 1 calc R U . . .
C78 C 0.6225(4) 0.40964(14) 0.2324(3) 0.0476(13) Uani 1 1 d . . . . .
C79 C 0.5306(4) 0.40261(14) 0.2357(3) 0.0464(12) Uani 1 1 d . . . . .
H79 H 0.512135 0.375527 0.240221 0.056 Uiso 1 1 calc R U . . .
C80 C 0.4650(4) 0.43302(14) 0.2328(3) 0.0432(11) Uani 1 1 d . . . . .
C81 C 0.4903(4) 0.47463(13) 0.2280(3) 0.0432(12) Uani 1 1 d . . . . .
C82 C 0.3662(4) 0.42417(14) 0.2294(3) 0.0422(11) Uani 1 1 d . . . . .
H82 H 0.318255 0.444239 0.209699 0.051 Uiso 1 1 calc R U . . .
C83 C 0.6889(4) 0.37345(15) 0.2339(3) 0.0541(14) Uani 1 1 d . . . . .
C84 C 0.7871(4) 0.38668(17) 0.2295(4) 0.0726(19) Uani 1 1 d . . . . .
H84A H 0.776182 0.401837 0.186396 0.109 Uiso 1 1 calc R U . . .
H84B H 0.826701 0.362770 0.229922 0.109 Uiso 1 1 calc R U . . .
H84C H 0.820963 0.403881 0.269449 0.109 Uiso 1 1 calc R U . . .
C85 C 0.6367(5) 0.34587(17) 0.1712(3) 0.0705(18) Uani 1 1 d . . . . .
H85A H 0.575079 0.336434 0.174637 0.106 Uiso 1 1 calc R U . . .
H85B H 0.678085 0.322590 0.171326 0.106 Uiso 1 1 calc R U . . .
H85C H 0.623840 0.361106 0.127941 0.106 Uiso 1 1 calc R U . . .
C86 C 0.7076(4) 0.35026(16) 0.3019(3) 0.0584(15) Uani 1 1 d . . . . .
H86A H 0.743489 0.367530 0.341255 0.088 Uiso 1 1 calc R U . . .
H86B H 0.745942 0.326005 0.301877 0.088 Uiso 1 1 calc R U . . .
H86C H 0.645414 0.342413 0.306227 0.088 Uiso 1 1 calc R U . . .
C87 C 0.2341(3) 0.38896(16) 0.2392(3) 0.0486(13) Uani 1 1 d . . . . .
H87A H 0.208725 0.363015 0.216067 0.058 Uiso 1 1 calc R U . . .
H87B H 0.199019 0.411146 0.208370 0.058 Uiso 1 1 calc R U . . .
C88 C 0.2163(4) 0.39138(14) 0.3068(3) 0.0512(13) Uani 1 1 d . . . . .
H88A H 0.261520 0.411392 0.337108 0.061 Uiso 1 1 calc R U . . .
H88B H 0.149224 0.401208 0.297839 0.061 Uiso 1 1 calc R U . . .
C89 C 0.4377(5) 0.29753(17) 0.2882(4) 0.0758(19) Uani 1 1 d . . . . .
H89A H 0.416146 0.272063 0.302551 0.114 Uiso 1 1 calc R U . . .
H89B H 0.505917 0.295116 0.291709 0.114 Uiso 1 1 calc R U . . .
H89C H 0.397593 0.303574 0.240053 0.114 Uiso 1 1 calc R U . . .
C90 C 0.5497(5) 0.58774(18) 0.4027(3) 0.0749(19) Uani 1 1 d . . . . .
H90A H 0.609509 0.599277 0.399351 0.112 Uiso 1 1 calc R U . . .
H90B H 0.564260 0.574151 0.447671 0.112 Uiso 1 1 calc R U . . .
H90C H 0.502362 0.609372 0.398736 0.112 Uiso 1 1 calc R U . . .

loop_
_atom_site_aniso_label
_atom_site_aniso_U_11
_atom_site_aniso_U_22
_atom_site_aniso_U_33
_atom_site_aniso_U_23
_atom_site_aniso_U_13
_atom_site_aniso_U_12
C91 0.070(5) 0.138(7) 0.083(6) 0.010(5) 0.001(4) -0.002(5)
Cl1 0.0875(13) 0.1021(13) 0.0815(13) 0.0182(10) 0.0161(10) 0.0097(10)
Cl2 0.0875(14) 0.150(2) 0.0998(16) 0.0081(14) 0.0254(12) -0.0081(13)
C92 0.222(12) 0.119(8) 0.215(12) 0.010(8) 0.161(11) 0.023(8)
Cl3 0.127(2) 0.0956(16) 0.244(3) -0.0134(19) 0.086(2) -0.0092(14)
Cl4 0.117(2) 0.181(3) 0.185(3) -0.007(2) 0.070(2) 0.0266(18)
C93 0.118(7) 0.078(5) 0.114(7) -0.017(5) 0.046(5) 0.006(5)
Cl5 0.1172(18) 0.160(2) 0.132(2) -0.0539(18) -0.0135(16) 0.0386(17)
Cl6 0.133(2) 0.150(2) 0.289(4) -0.094(2) 0.142(2) -0.0555(18)
C94 0.280(14) 0.079(6) 0.127(8) -0.012(5) 0.121(9) 0.000(7)
Cl7 0.366(5) 0.0884(17) 0.124(2) -0.0090(15) 0.054(3) 0.000(2)
Cl8 0.404(6) 0.202(3) 0.251(4) 0.068(3) 0.247(5) 0.142(4)
C95 0.204(14) 0.110(8) 0.224(14) 0.029(9) 0.053(12) -0.038(9)
O13 0.233(11) 0.215(11) 0.404(17) -0.085(11) 0.199(13) -0.057(9)
Eu1 0.03525(16) 0.03390(14) 0.04390(17) 0.00256(13) 0.01239(12) -0.00290(12)
Eu2 0.03599(16) 0.03148(13) 0.05208(19) 0.00357(13) 0.01336(13) 0.00056(12)
N1 0.052(3) 0.032(2) 0.050(3) 0.0015(18) 0.017(2) 0.0017(18)
N2 0.044(2) 0.037(2) 0.048(3) 0.0018(19) 0.015(2) 0.0036(18)
N3 0.049(3) 0.033(2) 0.063(3) 0.0086(19) 0.014(2) -0.0034(19)
N4 0.043(2) 0.042(2) 0.048(3) 0.0019(19) 0.016(2) -0.0015(18)
O1 0.041(2) 0.0451(19) 0.051(2) 0.0088(16) 0.0100(17) -0.0037(15)
O2 0.053(2) 0.0351(17) 0.050(2) -0.0025(15) 0.0128(17) -0.0065(15)
O3 0.0390(19) 0.0398(17) 0.054(2) 0.0033(15) 0.0187(16) -0.0039(14)
O4 0.047(2) 0.0465(19) 0.052(2) 0.0015(16) 0.0234(17) 0.0017(15)
O5 0.0335(18) 0.0334(16) 0.062(2) 0.0029(15) 0.0141(16) -0.0039(14)
O6 0.037(2) 0.0465(19) 0.078(3) 0.0186(18) 0.0195(19) 0.0047(16)
O7 0.052(2) 0.0323(17) 0.062(2) 0.0025(16) 0.0146(18) 0.0053(15)
O8 0.045(2) 0.0351(17) 0.048(2) 0.0039(15) 0.0109(17) 0.0073(14)
O9 0.044(2) 0.058(2) 0.051(2) 0.0056(18) 0.0138(17) -0.0069(17)
O10 0.046(2) 0.0310(16) 0.072(3) 0.0005(16) 0.0273(18) -0.0014(15)
O11 0.050(2) 0.0422(19) 0.060(2) 0.0061(17) 0.0223(18) 0.0002(16)
O12 0.049(2) 0.0400(18) 0.056(2) 0.0044(16) 0.0108(18) -0.0050(16)
C1 0.059(4) 0.043(3) 0.052(3) 0.010(2) 0.016(3) -0.002(2)
C2 0.051(3) 0.039(3) 0.068(4) 0.007(3) 0.020(3) 0.001(2)
C3 0.047(3) 0.040(3) 0.062(4) -0.001(2) 0.028(3) -0.003(2)
C4 0.051(3) 0.037(3) 0.072(4) -0.005(3) 0.032(3) -0.005(2)
C5 0.057(4) 0.042(3) 0.067(4) -0.015(3) 0.032(3) -0.013(2)
C6 0.048(3) 0.054(3) 0.057(4) -0.013(3) 0.023(3) -0.008(3)
C7 0.045(3) 0.042(3) 0.051(3) -0.005(2) 0.023(3) -0.003(2)
C8 0.045(3) 0.050(3) 0.046(3) -0.001(2) 0.012(2) -0.003(2)
C9 0.040(3) 0.045(3) 0.047(3) 0.000(2) 0.010(2) -0.002(2)
C10 0.047(3) 0.050(3) 0.063(4) -0.006(3) 0.013(3) -0.006(3)
C11 0.036(3) 0.056(3) 0.080(4) -0.002(3) 0.017(3) -0.006(3)
C12 0.039(3) 0.053(3) 0.070(4) -0.001(3) 0.020(3) 0.003(2)
C13 0.040(3) 0.039(3) 0.056(3) 0.005(2) 0.013(2) 0.004(2)
C14 0.049(3) 0.042(3) 0.072(4) -0.002(3) 0.028(3) 0.003(2)
C15 0.047(3) 0.043(3) 0.061(4) -0.007(3) 0.020(3) -0.007(2)
C16 0.068(4) 0.055(3) 0.075(5) -0.005(3) 0.038(4) 0.000(3)
C17 0.078(5) 0.071(4) 0.082(5) -0.019(4) 0.050(4) -0.010(4)
C18 0.074(4) 0.068(4) 0.053(4) -0.012(3) 0.031(3) -0.022(3)
C19 0.054(3) 0.050(3) 0.048(3) -0.008(2) 0.015(3) -0.015(3)
C20 0.061(4) 0.056(3) 0.045(3) -0.005(3) 0.017(3) -0.019(3)
C21 0.056(3) 0.051(3) 0.046(3) 0.010(2) 0.013(3) -0.007(3)
C22 0.082(4) 0.063(4) 0.059(4) 0.000(3) 0.037(3) -0.018(3)
C23 0.095(5) 0.062(4) 0.070(4) 0.007(3) 0.039(4) -0.022(3)
C24 0.078(4) 0.049(3) 0.068(4) 0.001(3) 0.027(4) -0.014(3)
C25 0.055(3) 0.040(3) 0.047(3) 0.010(2) 0.012(3) -0.005(2)
C26 0.047(3) 0.042(3) 0.050(3) -0.006(2) 0.019(3) -0.013(2)
C27 0.033(3) 0.043(3) 0.048(3) 0.006(2) 0.012(2) 0.003(2)
C28 0.045(3) 0.039(3) 0.051(3) -0.009(2) 0.022(3) -0.002(2)
C29 0.042(3) 0.045(3) 0.055(4) 0.011(2) 0.002(3) 0.000(2)
C30 0.042(3) 0.038(3) 0.064(4) 0.004(2) 0.012(3) 0.003(2)
C31 0.039(3) 0.041(3) 0.056(3) 0.004(2) 0.015(2) 0.004(2)
C32 0.041(3) 0.037(2) 0.049(3) 0.001(2) 0.014(2) 0.002(2)
C33 0.038(3) 0.044(3) 0.055(3) -0.003(2) 0.017(2) -0.002(2)
C34 0.046(3) 0.038(2) 0.048(3) -0.002(2) 0.016(2) -0.004(2)
C35 0.047(3) 0.038(3) 0.045(3) 0.001(2) 0.016(2) -0.002(2)
C36 0.039(3) 0.037(2) 0.045(3) 0.001(2) 0.016(2) 0.000(2)
C37 0.040(3) 0.038(2) 0.042(3) -0.001(2) 0.013(2) 0.002(2)
C38 0.041(3) 0.036(2) 0.048(3) -0.002(2) 0.015(2) -0.001(2)
C39 0.046(3) 0.045(3) 0.062(4) -0.003(3) 0.021(3) -0.006(2)
C40 0.053(4) 0.085(4) 0.078(5) -0.022(4) 0.028(3) -0.019(3)
C41 0.063(4) 0.066(4) 0.074(4) -0.008(3) 0.036(3) -0.011(3)
C42 0.060(4) 0.047(3) 0.149(7) 0.001(4) 0.051(4) -0.012(3)
C43 0.047(3) 0.045(3) 0.055(4) 0.008(2) 0.019(3) 0.011(2)
C44 0.048(3) 0.039(3) 0.063(4) 0.009(2) 0.017(3) 0.003(2)
C45 0.047(3) 0.042(3) 0.073(4) 0.018(3) 0.013(3) -0.004(2)
C46 0.054(4) 0.031(3) 0.088(5) 0.011(3) 0.007(3) -0.006(2)
C47 0.052(3) 0.036(3) 0.060(4) -0.002(2) -0.001(3) -0.002(2)
C48 0.076(5) 0.036(3) 0.074(5) 0.003(3) -0.003(4) 0.005(3)
C49 0.078(5) 0.034(3) 0.077(5) -0.008(3) 0.000(4) 0.013(3)
C50 0.064(4) 0.051(3) 0.057(4) -0.012(3) 0.005(3) 0.011(3)
C51 0.060(4) 0.033(2) 0.053(3) -0.005(2) 0.004(3) 0.007(2)
C52 0.052(3) 0.051(3) 0.052(3) -0.003(3) 0.013(3) 0.011(3)
C53 0.046(3) 0.042(3) 0.054(3) -0.002(2) 0.017(3) 0.002(2)
C54 0.047(3) 0.054(3) 0.070(4) -0.010(3) 0.010(3) 0.012(3)
C55 0.044(3) 0.060(3) 0.071(4) -0.004(3) 0.007(3) 0.012(3)
C56 0.045(3) 0.052(3) 0.060(4) -0.005(3) 0.005(3) -0.003(3)
C57 0.040(3) 0.036(2) 0.049(3) 0.002(2) 0.012(2) -0.002(2)
C58 0.047(3) 0.038(3) 0.061(4) -0.007(2) 0.018(3) -0.004(2)
C59 0.057(4) 0.043(3) 0.056(4) -0.007(2) 0.018(3) -0.004(2)
C60 0.091(5) 0.080(5) 0.061(4) -0.020(4) 0.022(4) -0.030(4)
C61 0.133(7) 0.106(6) 0.061(5) -0.026(4) 0.021(5) -0.046(5)
C62 0.121(6) 0.084(5) 0.047(4) -0.008(3) 0.033(4) -0.014(4)
C63 0.077(4) 0.053(3) 0.056(4) 0.005(3) 0.029(3) 0.001(3)
C64 0.069(4) 0.061(3) 0.060(4) 0.007(3) 0.032(3) 0.007(3)
C65 0.054(4) 0.057(3) 0.067(4) 0.012(3) 0.028(3) -0.001(3)
C66 0.065(4) 0.057(3) 0.061(4) 0.015(3) 0.022(3) 0.004(3)
C67 0.066(4) 0.066(4) 0.064(4) 0.025(3) 0.018(3) 0.008(3)
C68 0.061(4) 0.047(3) 0.077(5) 0.018(3) 0.019(3) 0.005(3)
C69 0.045(3) 0.042(3) 0.079(4) 0.022(3) 0.026(3) 0.003(2)
C70 0.051(3) 0.048(3) 0.047(3) -0.005(2) 0.009(3) 0.005(2)
C71 0.034(3) 0.042(3) 0.049(3) 0.002(2) 0.013(2) 0.003(2)
C72 0.049(3) 0.035(3) 0.054(3) -0.003(2) 0.003(3) 0.003(2)
C73 0.043(3) 0.050(3) 0.096(5) 0.025(3) 0.029(3) 0.005(2)
C74 0.038(3) 0.041(3) 0.097(5) 0.014(3) 0.024(3) 0.001(2)
C75 0.043(3) 0.047(3) 0.062(4) 0.009(3) 0.023(3) -0.001(2)
C76 0.044(3) 0.038(2) 0.052(3) 0.003(2) 0.019(2) 0.000(2)
C77 0.047(3) 0.044(3) 0.059(4) 0.007(2) 0.026(3) 0.003(2)
C78 0.053(3) 0.040(3) 0.055(3) 0.006(2) 0.024(3) 0.008(2)
C79 0.052(3) 0.034(2) 0.058(3) 0.001(2) 0.025(3) 0.002(2)
C80 0.046(3) 0.035(2) 0.050(3) 0.002(2) 0.020(2) -0.002(2)
C81 0.049(3) 0.033(2) 0.049(3) 0.002(2) 0.018(2) 0.007(2)
C82 0.044(3) 0.036(2) 0.047(3) -0.001(2) 0.015(2) 0.002(2)
C83 0.059(4) 0.040(3) 0.072(4) 0.006(3) 0.035(3) 0.013(2)
C84 0.070(4) 0.055(3) 0.110(5) 0.019(3) 0.052(4) 0.021(3)
C85 0.090(5) 0.056(4) 0.072(4) 0.001(3) 0.036(4) 0.021(3)
C86 0.054(4) 0.047(3) 0.074(4) 0.008(3) 0.022(3) 0.009(3)
C87 0.042(3) 0.050(3) 0.049(3) 0.007(2) 0.010(3) -0.004(2)
C88 0.054(3) 0.039(3) 0.063(4) 0.010(2) 0.022(3) -0.001(2)
C89 0.088(5) 0.055(4) 0.106(6) 0.005(4) 0.060(4) 0.003(3)
C90 0.098(5) 0.055(3) 0.066(4) -0.007(3) 0.020(4) -0.020(3)

loop_
_atom_type_symbol
_atom_type_description
_atom_type_scat_dispersion_real
_atom_type_scat_dispersion_imag
_atom_type_scat_source
C C 0.0181 0.0091 'International Tables Vol C Tables 4.2.6.8 and 6.1.1.4'
H H 0.0000 0.0000 'International Tables Vol C Tables 4.2.6.8 and 6.1.1.4'
Cl Cl 0.3639 0.7018 'International Tables Vol C Tables 4.2.6.8 and 6.1.1.4'
Eu Eu -8.9294 11.1857 'International Tables Vol C Tables 4.2.6.8 and 6.1.1.4'
N N 0.0311 0.0180 'International Tables Vol C Tables 4.2.6.8 and 6.1.1.4'
O O 0.0492 0.0322 'International Tables Vol C Tables 4.2.6.8 and 6.1.1.4'

loop_
_geom_angle_atom_site_label_1
_geom_angle_atom_site_label_2
_geom_angle_atom_site_label_3
_geom_angle
_geom_angle_site_symmetry_1
_geom_angle_site_symmetry_3
_geom_angle_publ_flag
Cl1 C91 Cl2 111.5(4) . . ?
Cl1 C91 H91A 109.3 . . ?
Cl2 C91 H91A 109.3 . . ?
Cl1 C91 H91B 109.3 . . ?
Cl2 C91 H91B 109.3 . . ?
H91A C91 H91B 108.0 . . ?
Cl4 C92 Cl3 118.1(6) . . ?
Cl4 C92 H92A 107.8 . . ?
Cl3 C92 H92A 107.8 . . ?
Cl4 C92 H92B 107.8 . . ?
Cl3 C92 H92B 107.8 . . ?
H92A C92 H92B 107.1 . . ?
Cl5 C93 Cl6 111.6(5) . . ?
Cl5 C93 H93A 109.3 . . ?
Cl6 C93 H93A 109.3 . . ?
Cl5 C93 H93B 109.3 . . ?
Cl6 C93 H93B 109.3 . . ?
H93A C93 H93B 108.0 . . ?
Cl7 C94 Cl8 110.8(5) . . ?
Cl7 C94 H94A 109.5 . . ?
Cl8 C94 H94A 109.5 . . ?
Cl7 C94 H94B 109.5 . . ?
Cl8 C94 H94B 109.5 . . ?
H94A C94 H94B 108.1 . . ?
O13 C95 H95E 109.5 . . ?
O13 C95 H95F 109.5 . . ?
H95E C95 H95F 109.5 . . ?
O13 C95 H95D 109.5 . . ?
H95E C95 H95D 109.5 . . ?
H95F C95 H95D 109.5 . . ?
C95 O13 H13 110.6 . . ?
O4 Eu1 O2 105.88(12) . . ?
O4 Eu1 O5 92.00(12) . . ?
O2 Eu1 O5 157.16(12) . . ?
O4 Eu1 N1 118.07(13) . . ?
O2 Eu1 N1 110.06(12) . . ?
O5 Eu1 N1 71.97(11) . . ?
O4 Eu1 O1 78.49(12) . . ?
O2 Eu1 O1 75.54(11) . . ?
O5 Eu1 O1 122.91(11) . . ?
N1 Eu1 O1 64.46(11) . . ?
O4 Eu1 O3 78.31(11) . . ?
O2 Eu1 O3 82.70(11) . . ?
O5 Eu1 O3 87.28(10) . . ?
N1 Eu1 O3 153.26(11) . . ?
O1 Eu1 O3 142.23(10) . . ?
O9 Eu2 O7 99.23(13) . . ?
O9 Eu2 O10 88.41(13) . . ?
O7 Eu2 O10 155.54(12) . . ?
O9 Eu2 O6 75.29(12) . . ?
O7 Eu2 O6 78.77(12) . . ?
O10 Eu2 O6 125.69(12) . . ?
O9 Eu2 N3 108.22(14) . . ?
O7 Eu2 N3 125.33(13) . . ?
O10 Eu2 N3 72.77(12) . . ?
O6 Eu2 N3 64.57(12) . . ?
O9 Eu2 O8 81.62(11) . . ?
O7 Eu2 O8 78.91(11) . . ?
O10 Eu2 O8 79.29(10) . . ?
O6 Eu2 O8 144.61(10) . . ?
N3 Eu2 O8 149.87(11) . . ?
C31 N1 C30 116.5(4) . . ?
C31 N1 Eu1 129.8(3) . . ?
C30 N1 Eu1 113.6(3) . . ?
C38 N2 C43 115.9(4) . . ?
C75 N3 C74 118.4(4) . . ?
C75 N3 Eu2 131.1(3) . . ?
C74 N3 Eu2 110.1(3) . . ?
C82 N4 C87 116.1(4) . . ?
C25 O1 C29 115.9(4) . . ?
C25 O1 Eu1 122.4(3) . . ?
C29 O1 Eu1 121.7(3) . . ?
C28 O2 Eu1 170.1(3) . . ?
C27 O3 C88 113.9(3) . . ?
C27 O3 Eu1 114.0(3) . . ?
C88 O3 Eu1 129.1(3) . . ?
C26 O4 Eu1 177.3(3) . . ?
C37 O5 Eu1 141.9(3) . . ?
C69 O6 C73 115.3(4) . . ?
C69 O6 Eu2 121.5(3) . . ?
C73 O6 Eu2 122.3(3) . . ?
C72 O7 Eu2 166.0(3) . . ?
C71 O8 C44 113.3(4) . . ?
C71 O8 Eu2 112.1(3) . . ?
C44 O8 Eu2 132.9(3) . . ?
C70 O9 Eu2 159.4(3) . . ?
C81 O10 Eu2 141.5(3) . . ?
C89 O11 H11A 109.5 . . ?
C90 O12 H12A 109.5 . . ?
C25 C1 C24 117.5(5) . . ?
C25 C1 C2 123.9(5) . . ?
C24 C1 C2 118.6(5) . . ?
C3 C2 C1 111.1(4) . . ?
C3 C2 H2A 109.4 . . ?
C1 C2 H2A 109.4 . . ?
C3 C2 H2B 109.4 . . ?
C1 C2 H2B 109.4 . . ?
H2A C2 H2B 108.0 . . ?
C4 C3 C28 117.8(5) . . ?
C4 C3 C2 122.4(5) . . ?
C28 C3 C2 119.7(4) . . ?
C5 C4 C3 121.5(5) . . ?
C5 C4 H4 119.3 . . ?
C3 C4 H4 119.3 . . ?
C4 C5 C6 120.0(5) . . ?
C4 C5 H5 120.0 . . ?
C6 C5 H5 120.0 . . ?
C5 C6 C7 120.4(5) . . ?
C5 C6 H6 119.8 . . ?
C7 C6 H6 119.8 . . ?
C6 C7 C28 120.0(5) . . ?
C6 C7 C8 121.5(5) . . ?
C28 C7 C8 118.4(4) . . ?
C9 C8 C7 109.9(4) . . ?
C9 C8 H8A 109.7 . . ?
C7 C8 H8A 109.7 . . ?
C9 C8 H8B 109.7 . . ?
C7 C8 H8B 109.7 . . ?
H8A C8 H8B 108.2 . . ?
C10 C9 C27 117.5(5) . . ?
C10 C9 C8 118.5(5) . . ?
C27 C9 C8 124.0(4) . . ?
C11 C10 C9 121.6(5) . . ?
C11 C10 H10 119.2 . . ?
C9 C10 H10 119.2 . . ?
C10 C11 C12 119.8(5) . . ?
C10 C11 H11 120.1 . . ?
C12 C11 H11 120.1 . . ?
C11 C12 C13 120.8(5) . . ?
C11 C12 H12 119.6 . . ?
C13 C12 H12 119.6 . . ?
C12 C13 C27 117.8(5) . . ?
C12 C13 C14 117.9(5) . . ?
C27 C13 C14 124.1(4) . . ?
C15 C14 C13 111.3(4) . . ?
C15 C14 H14A 109.4 . . ?
C13 C14 H14A 109.4 . . ?
C15 C14 H14B 109.4 . . ?
C13 C14 H14B 109.4 . . ?
H14A C14 H14B 108.0 . . ?
C16 C15 C26 119.3(5) . . ?
C16 C15 C14 122.5(5) . . ?
C26 C15 C14 118.2(5) . . ?
C17 C16 C15 120.8(6) . . ?
C17 C16 H16 119.6 . . ?
C15 C16 H16 119.6 . . ?
C16 C17 C18 120.2(6) . . ?
C16 C17 H17 119.9 . . ?
C18 C17 H17 119.9 . . ?
C19 C18 C17 120.6(6) . . ?
C19 C18 H18 119.7 . . ?
C17 C18 H18 119.7 . . ?
C18 C19 C26 119.1(5) . . ?
C18 C19 C20 121.2(5) . . ?
C26 C19 C20 119.7(5) . . ?
C19 C20 C21 111.7(4) . . ?
C19 C20 H20A 109.3 . . ?
C21 C20 H20A 109.3 . . ?
C19 C20 H20B 109.3 . . ?
C21 C20 H20B 109.3 . . ?
H20A C20 H20B 107.9 . . ?
C25 C21 C22 118.0(5) . . ?
C25 C21 C20 125.4(5) . . ?
C22 C21 C20 116.5(5) . . ?
C23 C22 C21 120.0(6) . . ?
C23 C22 H22 120.0 . . ?
C21 C22 H22 120.0 . . ?
C24 C23 C22 120.2(5) . . ?
C24 C23 H23 119.9 . . ?
C22 C23 H23 119.9 . . ?
C23 C24 C1 121.2(5) . . ?
C23 C24 H24 119.4 . . ?
C1 C24 H24 119.4 . . ?
C21 C25 C1 123.0(5) . . ?
C21 C25 O1 118.6(4) . . ?
C1 C25 O1 118.4(5) . . ?
O4 C26 C15 120.3(5) . . ?
O4 C26 C19 119.8(5) . . ?
C15 C26 C19 119.9(5) . . ?
C13 C27 C9 122.4(4) . . ?
C13 C27 O3 118.7(4) . . ?
C9 C27 O3 118.9(4) . . ?
O2 C28 C7 120.5(4) . . ?
O2 C28 C3 119.3(5) . . ?
C7 C28 C3 120.2(5) . . ?
O1 C29 C30 106.3(4) . . ?
O1 C29 H29A 110.5 . . ?
C30 C29 H29A 110.5 . . ?
O1 C29 H29B 110.5 . . ?
C30 C29 H29B 110.5 . . ?
H29A C29 H29B 108.7 . . ?
N1 C30 C29 109.8(4) . . ?
N1 C30 H30A 109.7 . . ?
C29 C30 H30A 109.7 . . ?
N1 C30 H30B 109.7 . . ?
C29 C30 H30B 109.7 . . ?
H30A C30 H30B 108.2 . . ?
N1 C31 C32 127.8(5) . . ?
N1 C31 H31 116.1 . . ?
C32 C31 H31 116.1 . . ?
C33 C32 C37 119.7(4) . . ?
C33 C32 C31 118.2(4) . . ?
C37 C32 C31 122.1(4) . . ?
C32 C33 C34 123.8(5) . . ?
C32 C33 H33 118.1 . . ?
C34 C33 H33 118.1 . . ?
C35 C34 C33 115.8(4) . . ?
C35 C34 C39 124.2(4) . . ?
C33 C34 C39 120.0(4) . . ?
C34 C35 C36 123.4(4) . . ?
C34 C35 H35 118.3 . . ?
C36 C35 H35 118.3 . . ?
C35 C36 C37 121.2(4) . . ?
C35 C36 C38 123.4(4) . . ?
C37 C36 C38 115.3(4) . . ?
O5 C37 C32 122.8(4) . . ?
O5 C37 C36 121.2(4) . . ?
C32 C37 C36 116.0(4) . . ?
N2 C38 C36 127.0(5) . . ?
N2 C38 H38 116.5 . . ?
C36 C38 H38 116.5 . . ?
C42 C39 C41 109.4(5) . . ?
C42 C39 C40 108.1(5) . . ?
C41 C39 C40 108.1(5) . . ?
C42 C39 C34 111.3(4) . . ?
C41 C39 C34 109.3(4) . . ?
C40 C39 C34 110.6(4) . . ?
C39 C40 H40A 109.5 . . ?
C39 C40 H40B 109.5 . . ?
H40A C40 H40B 109.5 . . ?
C39 C40 H40C 109.5 . . ?
H40A C40 H40C 109.5 . . ?
H40B C40 H40C 109.5 . . ?
C39 C41 H41A 109.5 . . ?
C39 C41 H41B 109.5 . . ?
H41A C41 H41B 109.5 . . ?
C39 C41 H41C 109.5 . . ?
H41A C41 H41C 109.5 . . ?
H41B C41 H41C 109.5 . . ?
C39 C42 H42A 109.5 . . ?
C39 C42 H42B 109.5 . . ?
H42A C42 H42B 109.5 . . ?
C39 C42 H42C 109.5 . . ?
H42A C42 H42C 109.5 . . ?
H42B C42 H42C 109.5 . . ?
N2 C43 C44 112.7(4) . . ?
N2 C43 H43A 109.0 . . ?
C44 C43 H43A 109.0 . . ?
N2 C43 H43B 109.0 . . ?
C44 C43 H43B 109.0 . . ?
H43A C43 H43B 107.8 . . ?
O8 C44 C43 114.0(4) . . ?
O8 C44 H44A 108.7 . . ?
C43 C44 H44A 108.7 . . ?
O8 C44 H44B 108.7 . . ?
C43 C44 H44B 108.7 . . ?
H44A C44 H44B 107.6 . . ?
C69 C45 C68 116.6(6) . . ?
C69 C45 C46 123.5(5) . . ?
C68 C45 C46 119.9(5) . . ?
C47 C46 C45 113.2(5) . . ?
C47 C46 H46A 108.9 . . ?
C45 C46 H46A 108.9 . . ?
C47 C46 H46B 108.9 . . ?
C45 C46 H46B 108.9 . . ?
H46A C46 H46B 107.8 . . ?
C48 C47 C72 119.1(6) . . ?
C48 C47 C46 122.6(5) . . ?
C72 C47 C46 118.2(5) . . ?
C49 C48 C47 121.5(6) . . ?
C49 C48 H48 119.2 . . ?
C47 C48 H48 119.2 . . ?
C48 C49 C50 120.4(5) . . ?
C48 C49 H49 119.8 . . ?
C50 C49 H49 119.8 . . ?
C49 C50 C51 119.8(6) . . ?
C49 C50 H50 120.1 . . ?
C51 C50 H50 120.1 . . ?
C72 C51 C50 120.1(5) . . ?
C72 C51 C52 118.5(4) . . ?
C50 C51 C52 121.2(5) . . ?
C51 C52 C53 109.6(4) . . ?
C51 C52 H52A 109.7 . . ?
C53 C52 H52A 109.7 . . ?
C51 C52 H52B 109.7 . . ?
C53 C52 H52B 109.7 . . ?
H52A C52 H52B 108.2 . . ?
C54 C53 C71 116.9(5) . . ?
C54 C53 C52 119.8(4) . . ?
C71 C53 C52 123.1(5) . . ?
C55 C54 C53 122.3(5) . . ?
C55 C54 H54 118.9 . . ?
C53 C54 H54 118.9 . . ?
C54 C55 C56 119.4(5) . . ?
C54 C55 H55 120.3 . . ?
C56 C55 H55 120.3 . . ?
C55 C56 C57 121.6(5) . . ?
C55 C56 H56 119.2 . . ?
C57 C56 H56 119.2 . . ?
C56 C57 C71 117.7(5) . . ?
C56 C57 C58 119.5(5) . . ?
C71 C57 C58 122.7(4) . . ?
C59 C58 C57 112.3(4) . . ?
C59 C58 H58A 109.1 . . ?
C57 C58 H58A 109.1 . . ?
C59 C58 H58B 109.1 . . ?
C57 C58 H58B 109.1 . . ?
H58A C58 H58B 107.9 . . ?
C60 C59 C70 118.6(6) . . ?
C60 C59 C58 123.9(5) . . ?
C70 C59 C58 117.5(5) . . ?
C61 C60 C59 121.4(6) . . ?
C61 C60 H60 119.3 . . ?
C59 C60 H60 119.3 . . ?
C60 C61 C62 120.7(7) . . ?
C60 C61 H61 119.7 . . ?
C62 C61 H61 119.7 . . ?
C63 C62 C61 119.6(6) . . ?
C63 C62 H62 120.2 . . ?
C61 C62 H62 120.2 . . ?
C62 C63 C70 119.3(6) . . ?
C62 C63 C64 122.8(6) . . ?
C70 C63 C64 117.7(5) . . ?
C63 C64 C65 111.9(5) . . ?
C63 C64 H64A 109.2 . . ?
C65 C64 H64A 109.2 . . ?
C63 C64 H64B 109.2 . . ?
C65 C64 H64B 109.2 . . ?
H64A C64 H64B 107.9 . . ?
C66 C65 C69 117.9(5) . . ?
C66 C65 C64 118.6(6) . . ?
C69 C65 C64 123.5(5) . . ?
C67 C66 C65 120.6(6) . . ?
C67 C66 H66 119.7 . . ?
C65 C66 H66 119.7 . . ?
C68 C67 C66 120.7(6) . . ?
C68 C67 H67 119.7 . . ?
C66 C67 H67 119.7 . . ?
C67 C68 C45 121.2(6) . . ?
C67 C68 H68 119.4 . . ?
C45 C68 H68 119.4 . . ?
C45 C69 C65 122.8(5) . . ?
C45 C69 O6 116.5(5) . . ?
C65 C69 O6 120.5(5) . . ?
O9 C70 C63 120.3(5) . . ?
O9 C70 C59 119.2(5) . . ?
C63 C70 C59 120.5(5) . . ?
C57 C71 C53 122.0(4) . . ?
C57 C71 O8 119.8(4) . . ?
C53 C71 O8 118.2(4) . . ?
O7 C72 C51 120.4(5) . . ?
O7 C72 C47 120.5(5) . . ?
C51 C72 C47 119.1(5) . . ?
O6 C73 C74 106.5(4) . . ?
O6 C73 H73A 110.4 . . ?
C74 C73 H73A 110.4 . . ?
O6 C73 H73B 110.4 . . ?
C74 C73 H73B 110.4 . . ?
H73A C73 H73B 108.6 . . ?
N3 C74 C73 110.5(4) . . ?
N3 C74 H74A 109.6 . . ?
C73 C74 H74A 109.6 . . ?
N3 C74 H74B 109.6 . . ?
C73 C74 H74B 109.6 . . ?
H74A C74 H74B 108.1 . . ?
N3 C75 C76 126.9(5) . . ?
N3 C75 H75 116.5 . . ?
C76 C75 H75 116.5 . . ?
C77 C76 C81 119.9(4) . . ?
C77 C76 C75 117.1(4) . . ?
C81 C76 C75 123.0(4) . . ?
C78 C77 C76 123.3(5) . . ?
C78 C77 H77 118.4 . . ?
C76 C77 H77 118.4 . . ?
C77 C78 C79 116.3(4) . . ?
C77 C78 C83 124.7(5) . . ?
C79 C78 C83 119.0(4) . . ?
C80 C79 C78 123.2(4) . . ?
C80 C79 H79 118.4 . . ?
C78 C79 H79 118.4 . . ?
C79 C80 C81 120.6(4) . . ?
C79 C80 C82 121.5(4) . . ?
C81 C80 C82 117.8(4) . . ?
O10 C81 C76 124.1(4) . . ?
O10 C81 C80 119.2(4) . . ?
C76 C81 C80 116.7(4) . . ?
N4 C82 C80 125.6(4) . . ?
N4 C82 H82 117.2 . . ?
C80 C82 H82 117.2 . . ?
C86 C83 C84 108.5(5) . . ?
C86 C83 C78 108.9(4) . . ?
C84 C83 C78 112.0(4) . . ?
C86 C83 C85 110.0(4) . . ?
C84 C83 C85 109.0(5) . . ?
C78 C83 C85 108.4(5) . . ?
C83 C84 H84A 109.5 . . ?
C83 C84 H84B 109.5 . . ?
H84A C84 H84B 109.5 . . ?
C83 C84 H84C 109.5 . . ?
H84A C84 H84C 109.5 . . ?
H84B C84 H84C 109.5 . . ?
C83 C85 H85A 109.5 . . ?
C83 C85 H85B 109.5 . . ?
H85A C85 H85B 109.5 . . ?
C83 C85 H85C 109.5 . . ?
H85A C85 H85C 109.5 . . ?
H85B C85 H85C 109.5 . . ?
C83 C86 H86A 109.5 . . ?
C83 C86 H86B 109.5 . . ?
H86A C86 H86B 109.5 . . ?
C83 C86 H86C 109.5 . . ?
H86A C86 H86C 109.5 . . ?
H86B C86 H86C 109.5 . . ?
N4 C87 C88 110.8(4) . . ?
N4 C87 H87A 109.5 . . ?
C88 C87 H87A 109.5 . . ?
N4 C87 H87B 109.5 . . ?
C88 C87 H87B 109.5 . . ?
H87A C87 H87B 108.1 . . ?
O3 C88 C87 113.5(4) . . ?
O3 C88 H88A 108.9 . . ?
C87 C88 H88A 108.9 . . ?
O3 C88 H88B 108.9 . . ?
C87 C88 H88B 108.9 . . ?
H88A C88 H88B 107.7 . . ?
O11 C89 H89A 109.5 . . ?
O11 C89 H89B 109.5 . . ?
H89A C89 H89B 109.5 . . ?
O11 C89 H89C 109.5 . . ?
H89A C89 H89C 109.5 . . ?
H89B C89 H89C 109.5 . . ?
O12 C90 H90A 109.5 . . ?
O12 C90 H90B 109.5 . . ?
H90A C90 H90B 109.5 . . ?
O12 C90 H90C 109.5 . . ?
H90A C90 H90C 109.5 . . ?
H90B C90 H90C 109.5 . . ?

loop_
_geom_bond_atom_site_label_1
_geom_bond_atom_site_label_2
_geom_bond_distance
_geom_bond_site_symmetry_2
_geom_bond_publ_flag
C91 Cl1 1.759(7) . ?
C91 Cl2 1.761(8) . ?
C91 H91A 0.9900 . ?
C91 H91B 0.9900 . ?
C92 Cl4 1.577(9) . ?
C92 Cl3 1.741(10) . ?
C92 H92A 0.9900 . ?
C92 H92B 0.9900 . ?
C93 Cl5 1.703(7) . ?
C93 Cl6 1.729(8) . ?
C93 H93A 0.9900 . ?
C93 H93B 0.9900 . ?
C94 Cl7 1.645(8) . ?
C94 Cl8 1.762(9) . ?
C94 H94A 0.9900 . ?
C94 H94B 0.9900 . ?
C95 O13 1.288(13) . ?
C95 H95E 0.9800 . ?
C95 H95F 0.9800 . ?
C95 H95D 0.9800 . ?
O13 H13 0.8400 . ?
Eu1 O4 2.139(3) . ?
Eu1 O2 2.164(3) . ?
Eu1 O5 2.253(3) . ?
Eu1 N1 2.514(4) . ?
Eu1 O1 2.527(3) . ?
Eu1 O3 2.574(3) . ?
Eu2 O9 2.143(4) . ?
Eu2 O7 2.179(3) . ?
Eu2 O10 2.268(3) . ?
Eu2 O6 2.496(3) . ?
Eu2 N3 2.501(4) . ?
Eu2 O8 2.558(3) . ?
N1 C31 1.281(6) . ?
N1 C30 1.464(6) . ?
N2 C38 1.272(6) . ?
N2 C43 1.464(6) . ?
N3 C75 1.284(6) . ?
N3 C74 1.472(6) . ?
N4 C82 1.267(6) . ?
N4 C87 1.470(6) . ?
O1 C25 1.407(6) . ?
O1 C29 1.453(6) . ?
O2 C28 1.319(5) . ?
O3 C27 1.414(5) . ?
O3 C88 1.458(5) . ?
O4 C26 1.327(6) . ?
O5 C37 1.290(5) . ?
O6 C69 1.418(6) . ?
O6 C73 1.445(6) . ?
O7 C72 1.321(5) . ?
O8 C71 1.411(5) . ?
O8 C44 1.462(5) . ?
O9 C70 1.320(6) . ?
O10 C81 1.293(5) . ?
O11 C89 1.411(6) . ?
O11 H11A 0.8400 . ?
O12 C90 1.433(6) . ?
O12 H12A 0.8400 . ?
C1 C25 1.382(7) . ?
C1 C24 1.402(7) . ?
C1 C2 1.534(7) . ?
C2 C3 1.496(7) . ?
C2 H2A 0.9900 . ?
C2 H2B 0.9900 . ?
C3 C4 1.400(7) . ?
C3 C28 1.423(7) . ?
C4 C5 1.377(8) . ?
C4 H4 0.9500 . ?
C5 C6 1.383(7) . ?
C5 H5 0.9500 . ?
C6 C7 1.389(7) . ?
C6 H6 0.9500 . ?
C7 C28 1.389(7) . ?
C7 C8 1.532(7) . ?
C8 C9 1.527(7) . ?
C8 H8A 0.9900 . ?
C8 H8B 0.9900 . ?
C9 C10 1.379(7) . ?
C9 C27 1.389(7) . ?
C10 C11 1.372(7) . ?
C10 H10 0.9500 . ?
C11 C12 1.376(7) . ?
C11 H11 0.9500 . ?
C12 C13 1.387(7) . ?
C12 H12 0.9500 . ?
C13 C27 1.388(7) . ?
C13 C14 1.529(7) . ?
C14 C15 1.504(7) . ?
C14 H14A 0.9900 . ?
C14 H14B 0.9900 . ?
C15 C16 1.388(7) . ?
C15 C26 1.406(7) . ?
C16 C17 1.378(8) . ?
C16 H16 0.9500 . ?
C17 C18 1.390(8) . ?
C17 H17 0.9500 . ?
C18 C19 1.385(7) . ?
C18 H18 0.9500 . ?
C19 C26 1.414(7) . ?
C19 C20 1.509(8) . ?
C20 C21 1.521(7) . ?
C20 H20A 0.9900 . ?
C20 H20B 0.9900 . ?
C21 C25 1.375(7) . ?
C21 C22 1.403(7) . ?
C22 C23 1.393(8) . ?
C22 H22 0.9500 . ?
C23 C24 1.358(8) . ?
C23 H23 0.9500 . ?
C24 H24 0.9500 . ?
C29 C30 1.514(7) . ?
C29 H29A 0.9900 . ?
C29 H29B 0.9900 . ?
C30 H30A 0.9900 . ?
C30 H30B 0.9900 . ?
C31 C32 1.453(6) . ?
C31 H31 0.9500 . ?
C32 C33 1.397(6) . ?
C32 C37 1.427(6) . ?
C33 C34 1.398(6) . ?
C33 H33 0.9500 . ?
C34 C35 1.376(7) . ?
C34 C39 1.537(7) . ?
C35 C36 1.384(6) . ?
C35 H35 0.9500 . ?
C36 C37 1.430(6) . ?
C36 C38 1.451(6) . ?
C38 H38 0.9500 . ?
C39 C42 1.525(7) . ?
C39 C41 1.530(7) . ?
C39 C40 1.535(8) . ?
C40 H40A 0.9800 . ?
C40 H40B 0.9800 . ?
C40 H40C 0.9800 . ?
C41 H41A 0.9800 . ?
C41 H41B 0.9800 . ?
C41 H41C 0.9800 . ?
C42 H42A 0.9800 . ?
C42 H42B 0.9800 . ?
C42 H42C 0.9800 . ?
C43 C44 1.484(7) . ?
C43 H43A 0.9900 . ?
C43 H43B 0.9900 . ?
C44 H44A 0.9900 . ?
C44 H44B 0.9900 . ?
C45 C69 1.386(8) . ?
C45 C68 1.404(7) . ?
C45 C46 1.511(8) . ?
C46 C47 1.504(8) . ?
C46 H46A 0.9900 . ?
C46 H46B 0.9900 . ?
C47 C48 1.395(7) . ?
C47 C72 1.415(7) . ?
C48 C49 1.367(9) . ?
C48 H48 0.9500 . ?
C49 C50 1.387(8) . ?
C49 H49 0.9500 . ?
C50 C51 1.405(7) . ?
C50 H50 0.9500 . ?
C51 C72 1.405(8) . ?
C51 C52 1.516(7) . ?
C52 C53 1.526(7) . ?
C52 H52A 0.9900 . ?
C52 H52B 0.9900 . ?
C53 C54 1.378(7) . ?
C53 C71 1.405(6) . ?
C54 C55 1.364(7) . ?
C54 H54 0.9500 . ?
C55 C56 1.373(7) . ?
C55 H55 0.9500 . ?
C56 C57 1.380(7) . ?
C56 H56 0.9500 . ?
C57 C71 1.389(7) . ?
C57 C58 1.530(6) . ?
C58 C59 1.509(7) . ?
C58 H58A 0.9900 . ?
C58 H58B 0.9900 . ?
C59 C60 1.373(8) . ?
C59 C70 1.402(7) . ?
C60 C61 1.364(9) . ?
C60 H60 0.9500 . ?
C61 C62 1.387(9) . ?
C61 H61 0.9500 . ?
C62 C63 1.386(8) . ?
C62 H62 0.9500 . ?
C63 C70 1.400(7) . ?
C63 C64 1.528(8) . ?
C64 C65 1.531(8) . ?
C64 H64A 0.9900 . ?
C64 H64B 0.9900 . ?
C65 C66 1.382(7) . ?
C65 C69 1.390(8) . ?
C66 C67 1.370(8) . ?
C66 H66 0.9500 . ?
C67 C68 1.364(8) . ?
C67 H67 0.9500 . ?
C68 H68 0.9500 . ?
C73 C74 1.504(7) . ?
C73 H73A 0.9900 . ?
C73 H73B 0.9900 . ?
C74 H74A 0.9900 . ?
C74 H74B 0.9900 . ?
C75 C76 1.452(6) . ?
C75 H75 0.9500 . ?
C76 C77 1.407(6) . ?
C76 C81 1.415(7) . ?
C77 C78 1.390(6) . ?
C77 H77 0.9500 . ?
C78 C79 1.391(7) . ?
C78 C83 1.536(6) . ?
C79 C80 1.379(6) . ?
C79 H79 0.9500 . ?
C80 C81 1.439(6) . ?
C80 C82 1.454(6) . ?
C82 H82 0.9500 . ?
C83 C86 1.531(7) . ?
C83 C84 1.535(7) . ?
C83 C85 1.546(8) . ?
C84 H84A 0.9800 . ?
C84 H84B 0.9800 . ?
C84 H84C 0.9800 . ?
C85 H85A 0.9800 . ?
C85 H85B 0.9800 . ?
C85 H85C 0.9800 . ?
C86 H86A 0.9800 . ?
C86 H86B 0.9800 . ?
C86 H86C 0.9800 . ?
C87 C88 1.496(7) . ?
C87 H87A 0.9900 . ?
C87 H87B 0.9900 . ?
C88 H88A 0.9900 . ?
C88 H88B 0.9900 . ?
C89 H89A 0.9800 . ?
C89 H89B 0.9800 . ?
C89 H89C 0.9800 . ?
C90 H90A 0.9800 . ?
C90 H90B 0.9800 . ?
C90 H90C 0.9800 . ?
